data_2022377
loop_
_publ_author_name
'Hong, Stephanie J.'
'Li, Jun'
'Subramanian, Mas A.'

_publ_section_title
;
 Crystal structure refinement of magnesium zinc divanadate, MgZnV2O7, from
 powder X-ray diffraction data
;
_journal_coeditor_code WM5602
_journal_issue 6
_journal_name_full 'Acta Crystallographica Section E Crystallographic Communications'
_journal_page_first 588
_journal_page_last 591
_journal_paper_doi 10.1107/S2056989021004503
_journal_volume 77
_journal_year 2021
_chemical_formula_analytical MgZnV2O7
_chemical_formula_iupac 'Mg Zn V2 O7'
_chemical_formula_moiety 'Mg Zn V2 O7'
_chemical_formula_structural MgZnV2O7
_chemical_formula_sum 'Mg O7 V2 Zn'
_chemical_formula_weight 303.56
_chemical_name_common 'magnesium zinc divanadium oxide'
_chemical_name_systematic
;
Magnesium zinc divanadate
;
_space_group_IT_number 12
_space_group_name_Hall '-C 2y'
_space_group_name_H-M_alt 'C 1 2/m 1'
_symmetry_cell_setting monoclinic
_symmetry_space_group_name_Hall '-C 2y'
_symmetry_space_group_name_H-M 'C 1 2/m 1'
_cell_angle_alpha 90.0
_cell_angle_beta 98.5748(5)
_cell_angle_gamma 90.0
_cell_formula_units_Z 6
_cell_length_a 10.32882(7)
_cell_length_b 8.50126(5)
_cell_length_c 9.30814(6)
_cell_measurement_temperature 298
_cell_volume 808.193(9)
_computing_cell_refinement
;
GSAS (Larson & Von Dreele, 2000)
;
_computing_data_collection
;
<i>X'Pert Data Collector</i> (PANalytical, 2011)
;
_computing_data_reduction
;
<i>X'Pert HighScore Plus</i> (PANalytical, 2011)
;
_computing_molecular_graphics
;
<i>VESTA</i> (Momma & Izumi, 2011)
;
_computing_publication_material
;
GSAS (Larson & Von Dreele, 2000)
;
_computing_structure_refinement
;
GSAS (Larson & Von Dreele, 2000)
;
_computing_structure_solution
;
SHELXS97 (Sheldrick, 2008) and CRYSTALS (Betteridge <i>et al.</i>,
2003)
;
_diffrn_ambient_temperature 298
_diffrn_detector 'PIXcel 3D 2x2'
_diffrn_measurement_device_type 'PANalytical Empyrean'
_diffrn_radiation_probe x-ray
_diffrn_radiation_type 'Cu k\a~1~'
_diffrn_radiation_wavelength 1.5405
_diffrn_source 'sealed X-ray tube'
_exptl_absorpt_correction_T_max 1.00000
_exptl_absorpt_correction_T_min 1.00000
_exptl_absorpt_process_details
;   GSAS Absorption/surface roughness correction: function number 0
 No correction is applied.
;
_exptl_crystal_density_diffrn 3.743
_exptl_crystal_description powder
_exptl_crystal_F_000 864.0
_pd_block_id 2020-11-15T11:35|MZVO_KA1|Stephanie_Jinhwa_Hong|
_pd_calc_method 'Rietveld Refinement'
_pd_char_colour yellow
_pd_meas_2theta_range_inc 0.01313
_pd_meas_2theta_range_max 119.99101
_pd_meas_2theta_range_min 5.0116
_pd_meas_number_of_points 8758
_pd_meas_scan_method step
_pd_phase_name MgZnV2O7
_pd_proc_2theta_range_inc 0.01313
_pd_proc_2theta_range_max 119.99101
_pd_proc_2theta_range_min 5.0116
_pd_proc_info_datetime 2021-03-28T22:01:26
_pd_proc_info_excluded_regions
;
The background is too high at low angles and there was no Bragg's peaks.
;
_pd_proc_ls_background_function
;   GSAS Background function number 1 with 32 terms.
 Shifted Chebyshev function of 1st kind
      1:    684.144     2:   -705.826     3:    591.845     4:   -383.442
      5:    271.953     6:   -144.446     7:    80.6035     8:   -57.5987
      9:    36.6287    10:   -27.9916    11:    15.1285    12:   -11.9775
     13:    12.8819    14:   -10.6721    15:    7.66251    16:   -8.35018
     17:    1.44025    18:   -5.00721    19:    5.78817    20:   -2.82870
     21:    1.93935    22:   -1.83947    23:    4.15929    24:   0.506732
     25:  -0.182215    26:   0.162584    27:    4.98669    28:   0.850932
     29:  -0.614188    30:   -2.46723    31:    3.10631    32:    3.29784
;
_pd_proc_ls_peak_cutoff 0.00200
_pd_proc_ls_pref_orient_corr
;   March-Dollase
 AXIS  1 Ratio=   0.72861  h= 1.000  k= 1.000  l= 1.000
 Prefered orientation correction range: Min=   0.62193, Max=   1.62737
;
_pd_proc_ls_profile_function
;
CW Profile function number 4 with  21 terms
Pseudovoigt profile coefficients as parameterized in
P. Thompson, D.E. Cox & J.B. Hastings (1987). J. Appl.
Cryst.,20,79-83.
Asymmetry correction of L.W. Finger, D.E. Cox & A. P. Jephcoat (1994).
J. Appl. Cryst.,27,892-900.
Microstrain broadening by P.W. Stephens,  (1999). J. Appl.
Cryst.,32,281-289.
#1(GU)   =    3.306 #2(GV)   =    0.000 #3(GW)   =    0.000
#4(GP)   =    1.565 #5(LX)   =    2.176 #6(ptec) =     0.00
#7(trns) =     0.00 #8(shft) =  -0.5558 #9(sfec) =     0.00
#10(S/L) =   0.0005 #11(H/L) =   0.0005 #12(eta) =   0.7500
#13(S400 ) =  0.0E+00 #14(S040 ) =  0.0E+00 #15(S004 ) =  0.0E+00
#16(S220 ) =  0.0E+00 #17(S202 ) =  0.0E+00 #18(S022 ) =  0.0E+00
#19(S301 ) =  0.0E+00 #20(S103 ) =  0.0E+00 #21(S121 ) =  0.0E+00
Peak tails are ignored  where the intensity is below 0.0020 times the peak
  Aniso. broadening axis   0.0   0.0   1.0
;
_pd_proc_ls_prof_R_factor 0.0545
_pd_proc_ls_prof_wR_expected 0.0423
_pd_proc_ls_prof_wR_factor 0.0763
_pd_proc_number_of_points 8758
_pd_spec_mounting 'dispersed powder'
_pd_spec_mount_mode reflection
_pd_spec_shape irregular
_pd_spec_size_axial 24.9
_pd_spec_size_equat 24.9
_pd_spec_size_thick 0.05
_refine_ls_goodness_of_fit_all 1.81
_refine_ls_matrix_type full
_refine_ls_number_parameters 40
_refine_ls_number_restraints 0
_refine_ls_shift/su_max 0.03
_refine_ls_shift/su_mean 0.00
_reflns_number_total 656
_cod_data_source_file wm5602sup1.cif
_cod_data_source_block I
_cod_original_cell_volume 808.193(10)
_cod_original_sg_symbol_H-M 'C 2/m'
_cod_original_formula_sum 'Mg Zn V2 O7'
_cod_database_code 2022377

loop_
_symmetry_equiv_pos_site_id
_symmetry_equiv_pos_as_xyz
1 +x,+y,+z
2 -x,+y,-z
3 -x,-y,-z
4 +x,-y,+z
5 +x+1/2,+y+1/2,+z
6 -x+1/2,+y+1/2,-z
7 -x+1/2,-y+1/2,-z
8 +x+1/2,-y+1/2,+z

loop_
_atom_site_type_symbol
_atom_site_label
_atom_site_fract_x
_atom_site_fract_y
_atom_site_fract_z
_atom_site_U_iso_or_equiv
_atom_site_thermal_displace_type
_atom_site_occupancy
_atom_site_symmetry_multiplicity
Mg Mg1 0.3477(3) 0.8175(3) 0.2035(3) 0.0069(3) Uiso 0.508(4) 8
Mg Mg2 0.0 0.8191(5) 0.5 0.0069(3) Uiso 0.484(7) 4
Zn Zn1 0.3477(3) 0.8175(3) 0.2035(3) 0.0069(3) Uiso 0.492(4) 8
Zn Zn2 0.0 0.8191(5) 0.5 0.0069(3) Uiso 0.516(7) 4
V V1 0.0517(4) 0.0 0.1885(4) 0.0069(3) Uiso 1.0 4
V V2 0.3777(4) 0.0 0.8892(4) 0.0069(3) Uiso 1.0 4
V V3 0.6962(4) 0.0 0.4938(4) 0.0069(3) Uiso 1.0 4
O O1 0.4041(12) 0.0 0.6850(12) 0.0070(8) Uiso 1.0 4
O O2 0.0 0.0 0.0 0.0070(8) Uiso 1.0 2
O O3 0.0123(9) 0.1586(10) 0.7538(9) 0.0070(8) Uiso 1.0 8
O O4 0.2787(9) 0.1666(10) 0.8864(9) 0.0070(8) Uiso 1.0 8
O O5 0.3613(10) 0.1678(11) 0.4382(10) 0.0070(8) Uiso 1.0 8
O O6 0.1338(13) 0.0 0.5091(13) 0.0070(8) Uiso 1.0 4
O O7 0.4380(14) 0.0 0.1072(12) 0.0070(8) Uiso 1.0 4
O O8 0.2081(15) 0.0 0.2045(13) 0.0070(8) Uiso 1.0 4

loop_
_atom_type_symbol
_atom_type_number_in_cell
_atom_type_scat_Cromer_Mann_a1
_atom_type_scat_Cromer_Mann_a2
_atom_type_scat_Cromer_Mann_a3
_atom_type_scat_Cromer_Mann_a4
_atom_type_scat_Cromer_Mann_b1
_atom_type_scat_Cromer_Mann_b2
_atom_type_scat_Cromer_Mann_b3
_atom_type_scat_Cromer_Mann_b4
_atom_type_scat_Cromer_Mann_c
_atom_type_scat_dispersion_real
_atom_type_scat_dispersion_imag
_atom_type_scat_source
Mg 6.0 5.42040 2.82750 2.17350 79.2611 1.22690 0.38080 2.30730 7.19370 0.85840 0.000 0.000 International_Tables_Vol_C
Zn 6.0 14.0743 3.26550 7.03180 0.23330 5.16520 10.3163 2.41000 58.7097 1.30410 0.000 0.000 International_Tables_Vol_C
V 12.0 10.2971 6.86570 7.35110 0.43850 2.07030 26.8938 2.05710 102.478 1.21990 0.000 0.000 International_Tables_Vol_C
O 42.0 3.04850 13.2771 2.28680 5.70110 1.54630 0.32390 0.86700 32.9089 0.25080 0.000 0.000 International_Tables_Vol_C

loop_
_audit_creation_method
'from EXP file using GSAS2CIF'

loop_
_geom_angle_atom_site_label_1
_geom_angle_atom_site_label_2
_geom_angle_atom_site_label_3
_geom_angle_site_symmetry_1
_geom_angle_site_symmetry_2
_geom_angle_site_symmetry_3
_geom_angle
_geom_angle_publ_flag
Mg1 Mg1 Mg2 4_575 . 7_566 111.37(6) n
Mg1 Mg1 O3 4_575 . 6_556 133.1(3) n
Mg1 Mg1 O4 4_575 . 6_556 131.7(3) n
Mg1 Mg1 O5 4_575 . 4_565 86.7(2) n
Mg1 Mg1 O7 4_575 . 1_565 41.8(3) n
Mg1 Mg1 O8 4_575 . 1_565 42.9(3) n
Mg2 Mg1 O3 7_566 . 6_556 47.5(3) n
Mg2 Mg1 O4 7_566 . 6_556 110.4(3) n
Mg2 Mg1 O5 7_566 . 4_565 36.9(3) n
Mg2 Mg1 O7 7_566 . 1_565 116.7(3) n
Mg2 Mg1 O8 7_566 . 1_565 120.7(4) n
O3 Mg1 O4 6_556 . 6_556 93.5(3) n
O3 Mg1 O5 6_556 . 4_565 84.3(3) n
O3 Mg1 O7 6_556 . 1_565 103.6(5) n
O3 Mg1 O8 6_556 . 1_565 167.9(4) n
O4 Mg1 O5 6_556 . 4_565 114.4(4) n
O4 Mg1 O7 6_556 . 1_565 128.8(4) n
O4 Mg1 O8 6_556 . 1_565 94.1(4) n
O5 Mg1 O7 4_565 . 1_565 115.1(4) n
O5 Mg1 O8 4_565 . 1_565 84.0(5) n
O7 Mg1 O8 1_565 . 1_565 78.8(4) n
Mg1 Mg2 Mg1 7_566 . 8_465 137.26(13) n
Mg1 Mg2 Mg2 7_566 . 3_576 111.37(6) n
Mg1 Mg2 O3 7_566 . 3_566 147.6(2) n
Mg1 Mg2 O3 7_566 . 4_565 38.2(2) n
Mg1 Mg2 O5 7_566 . 5_455 105.2(3) n
Mg1 Mg2 O5 7_566 . 6_556 42.0(3) n
Mg1 Mg2 O6 7_566 . 1_565 89.7(3) n
Mg1 Mg2 O6 7_566 . 2_566 123.3(3) n
Mg1 Mg2 Mg2 8_465 . 3_576 111.37(6) n
Mg1 Mg2 O3 8_465 . 3_566 38.2(2) n
Mg1 Mg2 O3 8_465 . 4_565 147.6(2) n
Mg1 Mg2 O5 8_465 . 5_455 42.0(3) n
Mg1 Mg2 O5 8_465 . 6_556 105.2(3) n
Mg1 Mg2 O6 8_465 . 1_565 123.3(3) n
Mg1 Mg2 O6 8_465 . 2_566 89.7(3) n
Mg2 Mg2 O3 3_576 . 3_566 85.4(2) n
Mg2 Mg2 O3 3_576 . 4_565 85.4(2) n
Mg2 Mg2 O5 3_576 . 5_455 131.3(3) n
Mg2 Mg2 O5 3_576 . 6_556 131.3(3) n
Mg2 Mg2 O6 3_576 . 1_565 41.7(3) n
Mg2 Mg2 O6 3_576 . 2_566 41.7(3) n
O3 Mg2 O3 3_566 . 4_565 170.8(4) n
O3 Mg2 O5 3_566 . 5_455 80.2(3) n
O3 Mg2 O5 3_566 . 6_556 106.1(4) n
O3 Mg2 O6 3_566 . 1_565 85.2(4) n
O3 Mg2 O6 3_566 . 2_566 87.9(4) n
O3 Mg2 O5 4_565 . 5_455 106.1(4) n
O3 Mg2 O5 4_565 . 6_556 80.2(3) n
O3 Mg2 O6 4_565 . 1_565 87.9(4) n
O3 Mg2 O6 4_565 . 2_566 85.2(4) n
O5 Mg2 O5 5_455 . 6_556 97.3(5) n
O5 Mg2 O6 5_455 . 1_565 164.7(4) n
O5 Mg2 O6 5_455 . 2_566 91.2(4) n
O5 Mg2 O6 6_556 . 1_565 91.2(4) n
O5 Mg2 O6 6_556 . 2_566 164.7(4) n
O6 Mg2 O6 1_565 . 2_566 83.5(6) n
O3 Zn1 O4 6_556 . 6_556 93.5(3) n
O3 Zn1 O5 6_556 . 4_565 84.3(3) n
O3 Zn1 O7 6_556 . 1_565 103.6(5) n
O3 Zn1 O8 6_556 . 1_565 167.9(4) n
O4 Zn1 O5 6_556 . 4_565 114.4(4) n
O4 Zn1 O7 6_556 . 1_565 128.8(4) n
O4 Zn1 O8 6_556 . 1_565 94.1(4) n
O5 Zn1 O7 4_565 . 1_565 115.1(4) n
O5 Zn1 O8 4_565 . 1_565 84.0(5) n
O7 Zn1 O8 1_565 . 1_565 78.8(4) n
O5 Zn2 O5 5_455 . 6_556 97.3(5) n
O5 Zn2 O6 5_455 . 1_565 164.7(4) n
O5 Zn2 O6 5_455 . 2_566 91.2(4) n
O5 Zn2 O6 6_556 . 1_565 91.2(4) n
O5 Zn2 O6 6_556 . 2_566 164.7(4) n
O6 Zn2 O6 1_565 . 2_566 83.5(6) n
O2 V1 O3 1_555 . 2_556 104.6(3) n
O2 V1 O3 1_555 . 3_556 104.6(3) n
O2 V1 O8 1_555 . 1_555 104.2(5) n
O3 V1 O3 2_556 . 3_556 111.9(8) n
O3 V1 O8 2_556 . 1_555 115.1(4) n
O3 V1 O8 3_556 . 1_555 115.1(4) n
O1 V2 O4 1_555 . 1_555 98.7(4) n
O1 V2 O4 1_555 . 4_555 98.7(4) n
O1 V2 O7 1_555 . 1_556 154.4(6) n
O1 V2 O7 1_555 . 2_656 74.5(5) n
O4 V2 O4 1_555 . 4_555 108.5(7) n
O4 V2 O7 1_555 . 1_556 96.1(4) n
O4 V2 O7 1_555 . 2_656 125.7(3) n
O4 V2 O7 4_555 . 1_556 96.1(4) n
O4 V2 O7 4_555 . 2_656 125.7(3) n
O7 V2 O7 1_556 . 2_656 79.9(7) n
O1 V3 O5 2_656 . 2_656 99.1(4) n
O1 V3 O5 2_656 . 3_656 99.1(4) n
O1 V3 O6 2_656 . 2_656 114.7(7) n
O5 V3 O5 2_656 . 3_656 113.8(8) n
O5 V3 O6 2_656 . 2_656 114.2(4) n
O5 V3 O6 3_656 . 2_656 114.2(4) n
V2 O1 V3 1_555 . 2_656 138.0(7) n
V1 O2 V1 1_555 . 2_555 180.0 n
Mg1 O3 Mg2 6_546 . 3_566 94.3(4) n
Mg1 O3 Zn1 6_546 . 6_546 0.0 n
Mg1 O3 V1 6_546 . 2_556 145.2(5) n
Mg2 O3 Zn1 3_566 . 6_546 94.3(4) n
Mg2 O3 V1 3_566 . 2_556 115.7(4) n
Zn1 O3 V1 6_546 . 2_556 145.2(5) n
Mg1 O4 Zn1 6_546 . 6_546 0.0 n
Mg1 O4 V2 6_546 . 1_555 154.6(5) n
Zn1 O4 V2 6_546 . 1_555 154.6(5) n
Mg1 O5 Mg2 4_565 . 5_545 101.1(5) n
Mg1 O5 Zn1 4_565 . 4_565 0.0 n
Mg1 O5 Zn2 4_565 . 5_545 101.1(5) n
Mg1 O5 V3 4_565 . 2_656 116.7(5) n
Mg2 O5 Zn1 5_545 . 4_565 101.1(5) n
Mg2 O5 Zn2 5_545 . 5_545 0.0 n
Mg2 O5 V3 5_545 . 2_656 136.5(5) n
Zn1 O5 Zn2 4_565 . 5_545 101.1(5) n
Zn1 O5 V3 4_565 . 2_656 116.7(5) n
Zn2 O5 V3 5_545 . 2_656 136.5(5) n
Mg2 O6 Mg2 1_545 . 3_566 96.5(6) n
Mg2 O6 Zn2 1_545 . 1_545 0.0 n
Mg2 O6 Zn2 1_545 . 3_566 96.5(6) n
Mg2 O6 V3 1_545 . 2_656 131.6(3) n
Mg2 O6 Zn2 3_566 . 1_545 96.5(6) n
Mg2 O6 Zn2 3_566 . 3_566 0.0 n
Mg2 O6 V3 3_566 . 2_656 131.6(3) n
Zn2 O6 Zn2 1_545 . 3_566 96.5(6) n
Zn2 O6 V3 1_545 . 2_656 131.6(3) n
Zn2 O6 V3 3_566 . 2_656 131.6(3) n
Mg1 O7 Mg1 1_545 . 4_565 96.4(6) n
Mg1 O7 Zn1 1_545 . 1_545 0.0 n
Mg1 O7 Zn1 1_545 . 4_565 96.4(6) n
Mg1 O7 V2 1_545 . 1_554 109.8(4) n
Mg1 O7 V2 1_545 . 2_656 120.3(4) n
Mg1 O7 Zn1 4_565 . 1_545 96.4(6) n
Mg1 O7 Zn1 4_565 . 4_565 0.0 n
Mg1 O7 V2 4_565 . 1_554 109.8(4) n
Mg1 O7 V2 4_565 . 2_656 120.3(4) n
Zn1 O7 Zn1 1_545 . 4_565 96.4(6) n
Zn1 O7 V2 1_545 . 1_554 109.8(4) n
Zn1 O7 V2 1_545 . 2_656 120.3(4) n
Zn1 O7 V2 4_565 . 1_554 109.8(4) n
Zn1 O7 V2 4_565 . 2_656 120.3(4) n
V2 O7 V2 1_554 . 2_656 100.1(7) n
Mg1 O8 Mg1 1_545 . 4_565 94.1(7) n
Mg1 O8 Zn1 1_545 . 1_545 0.0 n
Mg1 O8 Zn1 1_545 . 4_565 94.1(7) n
Mg1 O8 V1 1_545 . 1_555 132.7(3) n
Mg1 O8 Zn1 4_565 . 1_545 94.1(7) n
Mg1 O8 Zn1 4_565 . 4_565 0.0 n
Mg1 O8 V1 4_565 . 1_555 132.7(3) n
Zn1 O8 Zn1 1_545 . 4_565 94.1(7) n
Zn1 O8 V1 1_545 . 1_555 132.7(3) n
Zn1 O8 V1 4_565 . 1_555 132.7(3) n

loop_
_geom_bond_atom_site_label_1
_geom_bond_atom_site_label_2
_geom_bond_site_symmetry_1
_geom_bond_site_symmetry_2
_geom_bond_distance
_geom_bond_publ_flag
Mg1 Mg1 . 4_575 3.104(6) n
Mg1 Mg2 . 7_566 3.185(3) n
Mg1 Zn1 . 4_575 3.104(6) n
Mg1 Zn2 . 7_566 3.185(3) n
Mg1 V3 . 2_666 3.307(5) n
Mg1 O3 . 6_556 1.975(10) y
Mg1 O4 . 6_556 1.929(9) y
Mg1 O5 . 4_565 2.172(10) y
Mg1 O7 . 1_565 2.081(11) y
Mg1 O8 . 1_565 2.120(11) y
Mg2 Mg1 . 7_566 3.185(3) n
Mg2 Mg1 . 8_465 3.185(3) n
Mg2 Mg2 . 3_576 3.076(9) n
Mg2 Zn1 . 7_566 3.185(3) n
Mg2 Zn1 . 8_465 3.185(3) n
Mg2 Zn2 . 3_576 3.076(9) n
Mg2 O3 . 3_566 2.354(8) y
Mg2 O3 . 4_565 2.354(8) y
Mg2 O5 . 5_455 1.948(10) y
Mg2 O5 . 6_556 1.948(10) y
Mg2 O6 . 1_565 2.061(10) y
Mg2 O6 . 2_566 2.061(10) y
Zn1 Mg1 . 4_575 3.104(6) n
Zn1 Mg2 . 7_566 3.185(3) n
Zn1 Zn1 . 4_575 3.104(6) n
Zn1 O3 . 6_556 1.975(10) n
Zn1 O4 . 6_556 1.929(9) n
Zn1 O5 . 4_565 2.172(10) n
Zn1 O7 . 1_565 2.081(11) n
Zn1 O8 . 1_565 2.120(11) n
Zn2 Mg1 . 7_566 3.185(3) n
Zn2 Mg1 . 8_465 3.185(3) n
Zn2 Mg2 . 3_576 3.076(9) n
Zn2 Zn2 . 3_576 3.076(9) n
Zn2 O3 . 3_566 2.354(8) n
Zn2 O3 . 4_565 2.354(8) n
Zn2 O5 . 5_455 1.948(10) n
Zn2 O5 . 6_556 1.948(10) n
Zn2 O6 . 1_565 2.061(10) n
Zn2 O6 . 2_566 2.061(10) n
V1 O2 . 1_555 1.757(4) y
V1 O3 . 2_556 1.628(10) y
V1 O3 . 3_556 1.628(10) y
V1 O8 . 1_555 1.599(15) y
V2 V2 . 2_657 3.014(6) n
V2 O1 . 1_555 1.959(12) y
V2 O4 . 1_555 1.745(9) y
V2 O4 . 4_555 1.745(9) y
V2 O7 . 1_556 2.032(11) y
V2 O7 . 2_656 1.898(15) y
V3 Mg1 . 2_646 3.307(5) n
V3 Mg1 . 3_666 3.307(5) n
V3 O1 . 2_656 1.824(10) y
V3 O5 . 2_656 1.703(10) y
V3 O5 . 3_656 1.703(10) y
V3 O6 . 2_656 1.760(15) y
O1 V2 . 1_555 1.959(12) n
O1 V3 . 2_656 1.824(10) n
O2 V1 . 1_555 1.757(4) n
O2 V1 . 2_555 1.757(4) n
O3 Mg1 . 6_546 1.975(10) n
O3 Mg2 . 3_566 2.354(8) n
O3 Zn1 . 6_546 1.975(10) n
O3 Zn2 . 3_566 2.354(8) n
O3 V1 . 2_556 1.628(10) n
O4 Mg1 . 6_546 1.929(9) n
O4 Zn1 . 6_546 1.929(9) n
O4 V2 . 1_555 1.745(9) n
O5 Mg1 . 4_565 2.172(10) n
O5 Mg2 . 5_545 1.948(10) n
O5 Zn1 . 4_565 2.172(10) n
O5 Zn2 . 5_545 1.948(10) n
O5 V3 . 2_656 1.703(10) n
O6 Mg2 . 1_545 2.061(10) n
O6 Mg2 . 3_566 2.061(10) n
O6 Zn2 . 1_545 2.061(10) n
O6 Zn2 . 3_566 2.061(10) n
O6 V3 . 2_656 1.760(15) n
O7 Mg1 . 1_545 2.081(11) n
O7 Mg1 . 4_565 2.081(11) n
O7 Zn1 . 1_545 2.081(11) n
O7 Zn1 . 4_565 2.081(11) n
O7 V2 . 1_554 2.032(11) n
O7 V2 . 2_656 1.898(15) n
O8 Mg1 . 1_545 2.120(11) n
O8 Mg1 . 4_565 2.120(11) n
O8 Zn1 . 1_545 2.120(11) n
O8 Zn1 . 4_565 2.120(11) n
O8 V1 . 1_555 1.599(15) n
